data_2207779
loop_
_publ_author_name
'Zhi-Wei Xu'
'Yun-Long Fu'
'Jia-Lin Ren'

_publ_section_title
;
 Piperazinium(2+) hexaaquairon(II) bis(sulfate)
;
_journal_coeditor_code HG6264
_journal_issue 1
_journal_name_full 'Acta Crystallographica Section E'
_journal_page_first m161
_journal_page_last m162
_journal_paper_doi 10.1107/S1600536805042170
_journal_volume 62
_journal_year 2006
_chemical_formula_iupac '(C4 H12 N2)[Fe(H2 O)6](SO4 )2'
_chemical_formula_moiety 'Fe H12 O6, C4 H12 N2, 2(O4 S)'
_chemical_formula_sum 'C4 H24 Fe N2 O14 S2'
_chemical_formula_weight 444.22
_chemical_name_systematic
;
Piperazinium(2+) hexaaquairon(II) bis(sulfate)
;
_space_group_IT_number 14
_symmetry_cell_setting monoclinic
_symmetry_space_group_name_Hall '-P 2yn'
_symmetry_space_group_name_H-M 'P 1 21/n 1'
_atom_sites_solution_hydrogens geom
_atom_sites_solution_primary direct
_atom_sites_solution_secondary difmap
_audit_creation_method SHELXL-97
_cell_angle_alpha 90.00
_cell_angle_beta 91.2840(10)
_cell_angle_gamma 90.00
_cell_formula_units_Z 2
_cell_length_a 7.8345(6)
_cell_length_b 9.3814(8)
_cell_length_c 11.0965(9)
_cell_measurement_reflns_used 25
_cell_measurement_temperature 273(2)
_cell_measurement_theta_max 27.02
_cell_measurement_theta_min 2.84
_cell_volume 815.37(11)
_computing_cell_refinement ' SMART'
_computing_data_collection 'SMART (Bruker, 2002)'
_computing_data_reduction 'SAINT (Bruker, 2002)'
_computing_molecular_graphics 'ORTEPII (Johnson, 1976)'
_computing_publication_material SHELX97
_computing_structure_refinement 'SHELXL97 (Sheldrick, 1997)'
_computing_structure_solution 'SHELXS97 (Sheldrick, 1997)'
_diffrn_ambient_temperature 273(2)
_diffrn_measured_fraction_theta_full 0.993
_diffrn_measured_fraction_theta_max 0.993
_diffrn_measurement_device_type 'Bruker SMART CCD area-detector'
_diffrn_measurement_method '\f and \w scans'
_diffrn_radiation_monochromator graphite
_diffrn_radiation_source 'fine-focus sealed tube'
_diffrn_radiation_type MoK\a
_diffrn_radiation_wavelength 0.71073
_diffrn_reflns_av_R_equivalents 0.0211
_diffrn_reflns_av_sigmaI/netI 0.0230
_diffrn_reflns_limit_h_max 10
_diffrn_reflns_limit_h_min -8
_diffrn_reflns_limit_k_max 11
_diffrn_reflns_limit_k_min -10
_diffrn_reflns_limit_l_max 14
_diffrn_reflns_limit_l_min -10
_diffrn_reflns_number 4636
_diffrn_reflns_theta_full 27.02
_diffrn_reflns_theta_max 27.02
_diffrn_reflns_theta_min 2.84
_diffrn_standards_decay_% 0
_diffrn_standards_number 0
_exptl_absorpt_coefficient_mu 1.253
_exptl_absorpt_correction_T_max 0.8441
_exptl_absorpt_correction_T_min 0.8059
_exptl_absorpt_correction_type multi-scan
_exptl_absorpt_process_details '(SADABS; Sheldrick, 1996)'
_exptl_crystal_colour 'pale green'
_exptl_crystal_density_diffrn 1.809
_exptl_crystal_density_method 'not measured'
_exptl_crystal_description block
_exptl_crystal_F_000 464
_exptl_crystal_size_max 0.18
_exptl_crystal_size_mid 0.15
_exptl_crystal_size_min 0.14
_refine_diff_density_max 0.631
_refine_diff_density_min -0.363
_refine_ls_extinction_coef 0.026(2)
_refine_ls_extinction_expression Fc^*^=kFc[1+0.001xFc^2^\l^3^/sin(2\q)]^-1/4^
_refine_ls_extinction_method SHELXL
_refine_ls_goodness_of_fit_ref 1.101
_refine_ls_hydrogen_treatment mixed
_refine_ls_matrix_type full
_refine_ls_number_parameters 155
_refine_ls_number_reflns 1763
_refine_ls_number_restraints 0
_refine_ls_restrained_S_all 1.101
_refine_ls_R_factor_all 0.0350
_refine_ls_R_factor_gt 0.0333
_refine_ls_shift/su_max 0.000
_refine_ls_shift/su_mean 0.000
_refine_ls_structure_factor_coef Fsqd
_refine_ls_weighting_details 'calc w=1/[\s^2^(Fo^2^)+(0.0439P)^2^+0.5012P] where P=(Fo^2^+2Fc^2^)/3'
_refine_ls_weighting_scheme calc
_refine_ls_wR_factor_gt 0.0836
_refine_ls_wR_factor_ref 0.0849
_reflns_number_gt 1679
_reflns_number_total 1763
_reflns_threshold_expression I>2\s(I)
_cod_data_source_file hg6264.cif
_cod_data_source_block I
_cod_depositor_comments
;
The following automatic conversions were performed:
'_symmetry_cell_setting' value 'Monoclinic' changed to 'monoclinic'
according to '/home/saulius/struct/CIF-dictionaries/cif_core.dic'
dictionary named 'cif_core.dic' version 2.4.1 from 2010-06-29.

Automatic conversion script
Id: cif_fix_enum 1527 2010-12-29 10:47:43Z saulius 

The following automatic conversions were performed:

'_symmetry_cell_setting' value 'Monoclinic' changed to 'monoclinic'
according to /home/saulius/struct/CIF-dictionaries/cif_core.dic
dictionary named 'cif_core.dic' version 2.4.1 from 2010-06-29.

Automatic conversion script
Id: cif_fix_values 1715 2011-07-08 13:25:40Z adriana 
;
_cod_original_sg_symbol_Hall '-P 2yn '
_cod_original_sg_symbol_H-M 'P 21/n '
_cod_database_code 2207779
_cod_database_fobs_code 2207779

loop_
_symmetry_equiv_pos_as_xyz
'x, y, z'
'-x+1/2, y+1/2, -z+1/2'
'-x, -y, -z'
'x-1/2, -y-1/2, z-1/2'

loop_
_atom_site_label
_atom_site_fract_x
_atom_site_fract_y
_atom_site_fract_z
_atom_site_U_iso_or_equiv
_atom_site_adp_type
_atom_site_calc_flag
_atom_site_refinement_flags
_atom_site_occupancy
_atom_site_type_symbol
Fe1 0.0000 0.5000 0.5000 0.02379(16) Uani d S 1 Fe
S1 0.52503(6) 0.45971(6) 0.77949(5) 0.02620(17) Uani d . 1 S
O1 0.1949(2) 0.36551(19) 0.43356(17) 0.0362(4) Uani d . 1 O
O2 0.1901(2) 0.6046(2) 0.60118(19) 0.0436(5) Uani d . 1 O
O3 0.0411(3) 0.6370(2) 0.35063(17) 0.0417(4) Uani d . 1 O
O4 0.3852(2) 0.35897(18) 0.79981(17) 0.0406(4) Uani d . 1 O
O5 0.5180(2) 0.5102(2) 0.65443(16) 0.0423(5) Uani d . 1 O
O6 0.6905(2) 0.3888(2) 0.80446(17) 0.0466(5) Uani d . 1 O
C2 0.0810(3) 0.5914(3) 0.9133(2) 0.0354(5) Uani d . 1 C
O7 0.5067(3) 0.5777(2) 0.86399(19) 0.0534(5) Uani d . 1 O
N1 0.1743(3) 0.4728(3) 0.9743(2) 0.0375(5) Uani d . 1 N
C1 -0.0584(3) 0.6459(3) 0.9928(3) 0.0404(6) Uani d . 1 C
H9 0.157(4) 0.664(3) 0.898(3) 0.046(8) Uiso d . 1 H
H3 0.174(4) 0.674(4) 0.642(3) 0.050(9) Uiso d . 1 H
H5 0.023(4) 0.721(4) 0.352(3) 0.047(9) Uiso d . 1 H
H7 -0.121(4) 0.717(4) 0.953(3) 0.056(9) Uiso d . 1 H
H2 0.177(4) 0.293(4) 0.386(3) 0.060(10) Uiso d . 1 H
H1 0.281(5) 0.397(4) 0.408(3) 0.057(10) Uiso d . 1 H
H4 0.274(4) 0.578(3) 0.620(3) 0.042(9) Uiso d . 1 H
H11 0.250(5) 0.433(4) 0.926(3) 0.074(11) Uiso d . 1 H
H8 -0.016(4) 0.686(3) 1.073(3) 0.049(8) Uiso d . 1 H
H6 0.134(5) 0.631(4) 0.312(3) 0.067(11) Uiso d . 1 H
H10 0.037(4) 0.562(3) 0.836(3) 0.050(8) Uiso d . 1 H
H12 0.233(5) 0.506(4) 1.037(4) 0.067(11) Uiso d . 1 H

loop_
_atom_site_aniso_label
_atom_site_aniso_U_11
_atom_site_aniso_U_22
_atom_site_aniso_U_33
_atom_site_aniso_U_12
_atom_site_aniso_U_13
_atom_site_aniso_U_23
Fe1 0.0207(2) 0.0218(2) 0.0290(3) 0.00017(14) 0.00509(16) -0.00031(15)
S1 0.0224(3) 0.0259(3) 0.0305(3) -0.00013(18) 0.0054(2) 0.00480(19)
O1 0.0287(8) 0.0283(9) 0.0521(10) -0.0005(6) 0.0132(7) -0.0076(7)
O2 0.0307(9) 0.0352(10) 0.0646(13) 0.0045(7) -0.0107(9) -0.0148(9)
O3 0.0477(11) 0.0303(10) 0.0479(10) 0.0083(8) 0.0201(8) 0.0085(8)
O4 0.0352(9) 0.0344(9) 0.0526(10) -0.0091(7) 0.0107(7) 0.0029(8)
O5 0.0275(8) 0.0641(13) 0.0353(9) -0.0002(7) 0.0034(7) 0.0169(8)
O6 0.0293(9) 0.0603(12) 0.0505(11) 0.0129(8) 0.0087(7) 0.0195(9)
C2 0.0324(11) 0.0418(13) 0.0325(12) -0.0044(10) 0.0080(9) 0.0028(10)
O7 0.0713(13) 0.0325(10) 0.0569(12) -0.0076(9) 0.0159(10) -0.0056(8)
N1 0.0223(9) 0.0501(13) 0.0406(12) 0.0029(8) 0.0095(9) 0.0005(9)
C1 0.0385(13) 0.0330(13) 0.0502(15) 0.0059(10) 0.0107(11) 0.0019(11)

loop_
_atom_type_symbol
_atom_type_description
_atom_type_scat_dispersion_real
_atom_type_scat_dispersion_imag
_atom_type_scat_source
C C 0.0033 0.0016 'International Tables Vol C Tables 4.2.6.8 and 6.1.1.4'
H H 0.0000 0.0000 'International Tables Vol C Tables 4.2.6.8 and 6.1.1.4'
N N 0.0061 0.0033 'International Tables Vol C Tables 4.2.6.8 and 6.1.1.4'
O O 0.0106 0.0060 'International Tables Vol C Tables 4.2.6.8 and 6.1.1.4'
S S 0.1246 0.1234 'International Tables Vol C Tables 4.2.6.8 and 6.1.1.4'
Fe Fe 0.3463 0.8444 'International Tables Vol C Tables 4.2.6.8 and 6.1.1.4'

loop_
_geom_angle_atom_site_label_1
_geom_angle_atom_site_label_2
_geom_angle_atom_site_label_3
_geom_angle_site_symmetry_1
_geom_angle_site_symmetry_3
_geom_angle
_geom_angle_publ_flag
O2 Fe1 O2 . 3_566 180.0 ?
O2 Fe1 O1 . . 87.49(8) y
O2 Fe1 O1 3_566 . 92.51(8) y
O2 Fe1 O1 . 3_566 92.51(8) ?
O2 Fe1 O1 3_566 3_566 87.49(8) ?
O1 Fe1 O1 . 3_566 180.00(9) ?
O2 Fe1 O3 . 3_566 89.05(8) y
O2 Fe1 O3 3_566 3_566 90.95(8) ?
O1 Fe1 O3 . 3_566 91.96(7) ?
O1 Fe1 O3 3_566 3_566 88.04(7) ?
O2 Fe1 O3 . . 90.95(8) y
O2 Fe1 O3 3_566 . 89.05(8) ?
O1 Fe1 O3 . . 88.04(7) y
O1 Fe1 O3 3_566 . 91.96(7) y
O3 Fe1 O3 3_566 . 180.0 ?
O7 S1 O5 . . 111.14(12) ?
O7 S1 O4 . . 107.77(11) ?
O5 S1 O4 . . 109.95(11) ?
O7 S1 O6 . . 108.62(13) ?
O5 S1 O6 . . 109.70(10) ?
O4 S1 O6 . . 109.63(11) ?
Fe1 O1 H2 . . 124(2) ?
Fe1 O1 H1 . . 121(2) ?
H2 O1 H1 . . 102(3) ?
Fe1 O2 H3 . . 124(2) ?
Fe1 O2 H4 . . 128(3) ?
H3 O2 H4 . . 106(3) ?
Fe1 O3 H5 . . 123(2) ?
Fe1 O3 H6 . . 120(2) ?
H5 O3 H6 . . 103(3) ?
N1 C2 C1 . . 110.0(2) ?
N1 C2 H9 . . 108.8(18) ?
C1 C2 H9 . . 109.3(18) ?
N1 C2 H10 . . 110.8(19) ?
C1 C2 H10 . . 111.7(18) ?
H9 C2 H10 . . 106(3) ?
C2 N1 C1 . 3_567 112.0(2) ?
C2 N1 H11 . . 111(3) ?
C1 N1 H11 3_567 . 105(3) ?
C2 N1 H12 . . 110(2) ?
C1 N1 H12 3_567 . 112(2) ?
H11 N1 H12 . . 106(3) ?
N1 C1 C2 3_567 . 110.1(2) ?
N1 C1 H7 3_567 . 110(2) ?
C2 C1 H7 . . 110.4(19) ?
N1 C1 H8 3_567 . 104.5(17) ?
C2 C1 H8 . . 114.3(17) ?
H7 C1 H8 . . 108(3) ?

loop_
_geom_bond_atom_site_label_1
_geom_bond_atom_site_label_2
_geom_bond_site_symmetry_2
_geom_bond_distance
_geom_bond_publ_flag
Fe1 O2 . 2.0894(18) y
Fe1 O2 3_566 2.0894(18) ?
Fe1 O1 . 2.1253(16) y
Fe1 O1 3_566 2.1253(16) ?
Fe1 O3 3_566 2.1273(18) ?
Fe1 O3 . 2.1273(18) y
S1 O7 . 1.460(2) ?
S1 O5 . 1.4663(18) ?
S1 O4 . 1.4678(16) ?
S1 O6 . 1.4781(17) ?
O1 H2 . 0.87(4) ?
O1 H1 . 0.79(4) ?
O2 H3 . 0.80(4) ?
O2 H4 . 0.73(3) ?
O3 H5 . 0.80(3) ?
O3 H6 . 0.86(4) ?
C2 N1 . 1.486(3) ?
C2 C1 . 1.509(3) ?
C2 H9 . 0.92(3) ?
C2 H10 . 0.96(3) ?
N1 C1 3_567 1.487(3) ?
N1 H11 . 0.89(4) ?
N1 H12 . 0.88(5) ?
C1 N1 3_567 1.487(3) ?
C1 H7 . 0.93(3) ?
C1 H8 . 1.01(3) ?

loop_
_geom_hbond_atom_site_label_D
_geom_hbond_atom_site_label_H
_geom_hbond_atom_site_label_A
_geom_hbond_site_symmetry_A
_geom_hbond_distance_DH
_geom_hbond_distance_HA
_geom_hbond_distance_DA
_geom_hbond_angle_DHA
N1 H12 O7 3_667 0.88(5) 2.43(4) 3.080(3) 131(3)
N1 H12 O6 3_667 0.88(5) 2.10(5) 2.953(3) 165(3)
O3 H6 O6 3_666 0.86(4) 1.91(4) 2.757(2) 167(3)
N1 H11 O7 . 0.89(4) 2.54(4) 3.065(3) 119(3)
O2 H4 O5 . 0.73(3) 2.04(3) 2.768(3) 174(3)
O1 H1 O5 3_666 0.79(4) 1.94(4) 2.733(2) 175(3)
O1 H2 O6 4_565 0.87(4) 1.94(4) 2.783(3) 164(3)
O3 H5 O7 4_575 0.80(3) 1.90(4) 2.695(3) 173(3)
O2 H3 O4 2_556 0.80(4) 1.91(4) 2.698(3) 165(3)
